data_7236639
loop_
_publ_author_name
'Bell, Jon G.'
'Morris, Samuel A.'
'Aidoudi, Farida'
'McCormick, Laura J.'
'Morris, Russell E.'
'Thomas, K. Mark'

_publ_section_title
;
 Physisorption-induced structural change directing carbon monoxide
 chemisorption and nitric oxide coordination on hemilabile porous metal
 organic&#x00A0;framework NaNi3(OH)(SIP)2(H2O)5&#x00B7;H2O (SIP =
 5-sulfoisophthalate)
;
_journal_issue 45
_journal_name_full 'Journal of Materials Chemistry A'
_journal_page_first 23577
_journal_paper_doi 10.1039/C7TA05910H
_journal_volume 5
_journal_year 2017
_chemical_formula_sum 'C16 H19 Co3 Na O21 S2'
_chemical_formula_weight 811.21
_chemical_name_common 'Cobalt 5-sulphoisophthalate'
_space_group_crystal_system triclinic
_space_group_IT_number 2
_space_group_name_Hall '-P 1'
_space_group_name_H-M_alt 'P -1'
_atom_sites_solution_hydrogens mixed
_audit_creation_method SHELXL-2014/7
_audit_update_record
;
2017-06-01 deposited with the CCDC.
2017-10-23 downloaded from the CCDC.
;
_cell_angle_alpha 104.544(9)
_cell_angle_beta 90.078(9)
_cell_angle_gamma 110.086(9)
_cell_formula_units_Z 2
_cell_length_a 9.972(4)
_cell_length_b 11.192(5)
_cell_length_c 12.679(5)
_cell_measurement_reflns_used 7659
_cell_measurement_temperature 300(2)
_cell_measurement_theta_max 35.97
_cell_measurement_theta_min 2.38
_cell_volume 1280.4(9)
_computing_cell_refinement 'Bruker SAINT'
_computing_data_collection 'Bruker APEX2'
_computing_data_reduction 'Bruker SAINT'
_computing_molecular_graphics 'Bruker SHELXTL'
_computing_publication_material 'Bruker SHELXTL'
_computing_structure_refinement 'SHELXL-2014 (Sheldrick 2014)'
_computing_structure_solution 'SHELXS-97 (Sheldrick 2008)'
_diffrn_ambient_temperature 300(2)
_diffrn_detector_area_resol_mean 10.42
_diffrn_measured_fraction_theta_full 0.998
_diffrn_measured_fraction_theta_max 0.985
_diffrn_measurement_device_type 'Bruker D8 with PHOTON 100 detector'
_diffrn_measurement_method '\f and \w shuterless scans'
_diffrn_radiation_type Synchrotron
_diffrn_radiation_wavelength 0.7749
_diffrn_reflns_av_R_equivalents 0.0444
_diffrn_reflns_av_unetI/netI 0.0621
_diffrn_reflns_Laue_measured_fraction_full 0.998
_diffrn_reflns_Laue_measured_fraction_max 0.985
_diffrn_reflns_limit_h_max 15
_diffrn_reflns_limit_h_min -15
_diffrn_reflns_limit_k_max 16
_diffrn_reflns_limit_k_min -16
_diffrn_reflns_limit_l_max 19
_diffrn_reflns_limit_l_min -19
_diffrn_reflns_number 19997
_diffrn_reflns_point_group_measured_fraction_full 0.998
_diffrn_reflns_point_group_measured_fraction_max 0.985
_diffrn_reflns_theta_full 27.706
_diffrn_reflns_theta_max 36.045
_diffrn_reflns_theta_min 2.193
_diffrn_source 'Advanced Ligth Source, station 11.3.1'
_exptl_absorpt_coefficient_mu 2.682
_exptl_absorpt_correction_T_max 0.7471
_exptl_absorpt_correction_T_min 0.6163
_exptl_absorpt_correction_type multi-scan
_exptl_absorpt_process_details 'sadabs (G.M. Sheldrick)'
_exptl_crystal_colour pink
_exptl_crystal_density_diffrn 2.104
_exptl_crystal_description rod
_exptl_crystal_F_000 814
_exptl_crystal_size_max 0.070
_exptl_crystal_size_mid 0.025
_exptl_crystal_size_min 0.017
_refine_diff_density_max 0.829
_refine_diff_density_min -1.946
_refine_diff_density_rms 0.132
_refine_ls_extinction_method none
_refine_ls_goodness_of_fit_ref 1.040
_refine_ls_hydrogen_treatment mixed
_refine_ls_matrix_type full
_refine_ls_number_parameters 407
_refine_ls_number_reflns 9248
_refine_ls_number_restraints 9
_refine_ls_restrained_S_all 1.040
_refine_ls_R_factor_all 0.0685
_refine_ls_R_factor_gt 0.0437
_refine_ls_shift/su_max 0.001
_refine_ls_shift/su_mean 0.000
_refine_ls_structure_factor_coef Fsqd
_refine_ls_weighting_details 'w=1/[\s^2^(Fo^2^)+(0.0565P)^2^] where P=(Fo^2^+2Fc^2^)/3'
_refine_ls_weighting_scheme calc
_refine_ls_wR_factor_gt 0.1038
_refine_ls_wR_factor_ref 0.1143
_reflns_Friedel_coverage 0.000
_reflns_number_gt 6872
_reflns_number_total 9248
_reflns_threshold_expression 'I > 2\s(I)'
_cod_data_source_file c7ta05910h2.cif
_cod_data_source_block shelx_CCDC4
_cod_original_cell_volume 1280.3(9)
_cod_database_code 7236639
_shelx_shelxl_version_number 2014/7
_shelx_space_group_comment
;
The symmetry employed for this shelxl refinement is uniquely defined
by the following loop, which should always be used as a source of
symmetry information in preference to the above space-group names.
They are only intended as comments.
;

loop_
_space_group_symop_operation_xyz
'x, y, z'
'-x, -y, -z'

loop_
_atom_site_label
_atom_site_type_symbol
_atom_site_fract_x
_atom_site_fract_y
_atom_site_fract_z
_atom_site_U_iso_or_equiv
_atom_site_adp_type
_atom_site_occupancy
_atom_site_site_symmetry_order
_atom_site_calc_flag
_atom_site_refinement_flags_posn
_atom_site_refinement_flags_adp
_atom_site_refinement_flags_occupancy
_atom_site_disorder_assembly
_atom_site_disorder_group
Co2 Co 0.66205(4) 0.33137(3) 0.79515(3) 0.01354(8) Uani 1 1 d . . . . .
Co1 Co 0.87105(4) 0.35496(3) 0.98282(3) 0.01227(8) Uani 1 1 d . . . . .
Co3 Co 0.79771(4) 0.11374(3) 0.71658(3) 0.01356(8) Uani 1 1 d . . . . .
S2 S 1.10036(7) 0.04608(6) 0.68765(5) 0.01423(12) Uani 1 1 d . . . . .
S1 S 0.77231(7) 0.46208(6) 1.22764(5) 0.01658(13) Uani 1 1 d . . . . .
Na1 Na 1.05898(18) 0.24218(14) 0.53001(12) 0.0396(4) Uani 1 1 d . . . . .
O16 O 0.85727(18) 0.30465(17) 0.81721(15) 0.0131(3) Uani 1 1 d . . . . .
H16 H 0.9356 0.3666 0.7899 0.016 Uiso 1 1 calc R U . . .
O5 O 0.58330(19) 0.12058(17) 0.74531(16) 0.0155(3) Uani 1 1 d . . . . .
O3 O 0.89919(18) 0.55623(16) 0.98381(15) 0.0135(3) Uani 1 1 d . . . . .
O1 O 0.8369(2) 0.17128(18) 0.99717(17) 0.0205(4) Uani 1 1 d . . . . .
O1W O 0.6422(2) 0.31172(19) 0.95971(16) 0.0171(4) Uani 1 1 d D . . . .
O12 O 1.0041(2) 0.1138(2) 0.66593(16) 0.0193(4) Uani 1 1 d . . . . .
O2 O 0.7897(2) 0.01618(19) 0.83450(16) 0.0192(4) Uani 1 1 d . . . . .
O4 O 0.7307(2) 0.53715(18) 0.85629(17) 0.0213(4) Uani 1 1 d . . . . .
O9 O 0.8745(2) 0.4268(2) 1.15376(17) 0.0218(4) Uani 1 1 d . . . . .
O13 O 1.2381(2) 0.1009(2) 0.64415(17) 0.0247(4) Uani 1 1 d . . . . .
O8 O 0.8035(2) 0.1974(2) 0.58437(17) 0.0224(4) Uani 1 1 d . . . . .
O7 O 0.6934(3) 0.3445(2) 0.63677(17) 0.0254(4) Uani 1 1 d . . . . .
O10 O 0.6491(2) 0.4671(2) 1.16731(19) 0.0259(4) Uani 1 1 d . . . . .
O6 O 0.4904(2) 0.0696(2) 0.89666(17) 0.0254(5) Uani 1 1 d . . . . .
O3W O 0.4550(2) 0.3254(2) 0.7750(2) 0.0334(6) Uani 1 1 d D . . . .
O4W O 0.7089(3) -0.0596(2) 0.5891(2) 0.0311(5) Uani 1 1 d D . . . .
O14 O 0.9641(2) 0.0974(2) 0.35073(18) 0.0262(5) Uani 1 1 d . . . . .
O11 O 0.8438(3) 0.5818(2) 1.31441(19) 0.0351(6) Uani 1 1 d . . . . .
C6 C 0.8485(3) -0.0030(2) 1.1124(2) 0.0144(4) Uani 1 1 d . . . . .
H6 H 0.8578 0.0825 1.1506 0.017 Uiso 1 1 calc R U . . .
C4 C 0.8557(3) 0.7817(2) 1.1105(2) 0.0139(4) Uani 1 1 d . . . . .
H4 H 0.8705 0.7251 1.1480 0.017 Uiso 1 1 calc R U . . .
C3 C 0.8240(3) 0.7396(2) 0.9969(2) 0.0131(4) Uani 1 1 d . . . . .
C1 C 0.8176(3) -0.0452(2) 0.9978(2) 0.0136(4) Uani 1 1 d . . . . .
C7 C 0.8127(3) 0.0547(2) 0.9373(2) 0.0147(4) Uani 1 1 d . . . . .
C14 C 0.3723(3) -0.2029(2) 0.7775(2) 0.0168(5) Uani 1 1 d . . . . .
H14 H 0.3904 -0.1884 0.8525 0.020 Uiso 1 1 calc R U . . .
C8 C 0.8173(3) 0.6016(2) 0.9399(2) 0.0129(4) Uani 1 1 d . . . . .
C11 C 0.6928(3) 0.2473(2) 0.4472(2) 0.0145(4) Uani 1 1 d . . . . .
C2 C 0.8026(3) 0.8254(2) 0.9407(2) 0.0141(4) Uani 1 1 d . . . . .
H2 H 0.7784 0.7966 0.8654 0.017 Uiso 1 1 calc R U . . .
C9 C 0.4211(3) -0.0981(2) 0.7289(2) 0.0140(4) Uani 1 1 d . . . . .
C12 C 0.7356(3) 0.3538(3) 0.4008(2) 0.0175(5) Uani 1 1 d . . . . .
H12 H 0.7840 0.4392 0.4439 0.021 Uiso 1 1 calc R U . . .
C5 C 1.1349(3) 0.0906(2) 0.8321(2) 0.0136(4) Uani 1 1 d . . . . .
C15 C 0.5034(3) 0.0403(2) 0.7977(2) 0.0147(4) Uani 1 1 d . . . . .
C10 C 0.6142(3) 0.1198(2) 0.3822(2) 0.0149(5) Uani 1 1 d . . . . .
H10 H 0.5856 0.0494 0.4136 0.018 Uiso 1 1 calc R U . . .
C16 C 0.7323(3) 0.2651(2) 0.5652(2) 0.0155(5) Uani 1 1 d . . . . .
C13 C 0.7042(3) 0.3297(2) 1.2889(2) 0.0155(5) Uani 1 1 d . . . . .
O5W O 1.0825(6) 0.3787(5) 0.3718(5) 0.119(2) Uani 1 1 d . . . . .
OSA O 0.5759(8) 0.5477(8) 0.6587(7) 0.050 Uiso 0.437(6) 1 d . U P A 1
OSB O 0.5255(6) 0.4885(6) 0.6035(5) 0.050 Uiso 0.563(6) 1 d . U P A 2
O2WA O 0.6943(14) -0.3138(7) 0.5170(10) 0.050 Uiso 0.490(12) 1 d . U . . .
O2WB O 0.634(2) -0.3273(13) 0.4872(12) 0.050 Uiso 0.264(12) 1 d . U . . .
O2WC O 0.7362(17) -0.3103(13) 0.5603(16) 0.050 Uiso 0.253(12) 1 d . U . . .
H4A H 0.694(5) -0.141(2) 0.595(3) 0.060 Uiso 1 1 d D U . . .
H4B H 0.740(5) -0.054(4) 0.5232(19) 0.060 Uiso 1 1 d D U . . .
H3B H 0.429(4) 0.396(3) 0.793(4) 0.060 Uiso 1 1 d D U . . .
H3A H 0.398(4) 0.261(3) 0.720(3) 0.060 Uiso 1 1 d D U . . .
H1A H 0.592(4) 0.2250(12) 0.948(4) 0.060 Uiso 1 1 d D U . . .
H1B H 0.596(4) 0.356(3) 1.005(3) 0.060 Uiso 1 1 d D U . . .

loop_
_atom_site_aniso_label
_atom_site_aniso_U_11
_atom_site_aniso_U_22
_atom_site_aniso_U_33
_atom_site_aniso_U_23
_atom_site_aniso_U_13
_atom_site_aniso_U_12
Co2 0.01639(15) 0.01157(15) 0.01188(16) 0.00106(12) -0.00080(12) 0.00546(12)
Co1 0.01624(15) 0.00893(14) 0.01076(16) 0.00250(11) -0.00072(11) 0.00349(11)
Co3 0.01841(16) 0.01258(15) 0.01067(16) 0.00327(12) 0.00112(12) 0.00662(12)
S2 0.0177(3) 0.0138(3) 0.0105(3) 0.0014(2) 0.0006(2) 0.0062(2)
S1 0.0270(3) 0.0102(2) 0.0103(3) 0.0034(2) 0.0028(2) 0.0032(2)
Na1 0.0546(9) 0.0302(7) 0.0235(7) -0.0023(6) 0.0006(6) 0.0088(6)
O16 0.0143(7) 0.0120(7) 0.0118(8) 0.0037(6) -0.0001(6) 0.0028(6)
O5 0.0164(8) 0.0118(8) 0.0172(9) 0.0050(7) 0.0033(7) 0.0028(6)
O3 0.0169(8) 0.0092(7) 0.0146(9) 0.0040(6) -0.0010(6) 0.0043(6)
O1 0.0337(11) 0.0101(8) 0.0184(10) 0.0042(7) -0.0005(8) 0.0081(7)
O1W 0.0182(8) 0.0149(8) 0.0139(9) 0.0012(7) 0.0019(7) 0.0025(7)
O12 0.0213(9) 0.0267(10) 0.0149(9) 0.0070(8) 0.0016(7) 0.0136(8)
O2 0.0276(10) 0.0168(9) 0.0161(9) 0.0075(7) 0.0011(8) 0.0092(7)
O4 0.0311(10) 0.0126(8) 0.0180(10) -0.0017(7) -0.0100(8) 0.0092(7)
O9 0.0231(9) 0.0260(10) 0.0151(9) 0.0078(8) 0.0040(7) 0.0056(8)
O13 0.0225(9) 0.0312(11) 0.0182(10) 0.0037(8) 0.0065(8) 0.0088(8)
O8 0.0290(10) 0.0308(11) 0.0158(10) 0.0100(8) 0.0044(8) 0.0184(9)
O7 0.0444(13) 0.0249(10) 0.0145(10) 0.0051(8) 0.0038(9) 0.0217(9)
O10 0.0384(12) 0.0250(10) 0.0225(11) 0.0095(9) 0.0048(9) 0.0190(9)
O6 0.0315(11) 0.0175(9) 0.0145(10) 0.0005(7) 0.0035(8) -0.0039(8)
O3W 0.0217(10) 0.0235(11) 0.0495(16) -0.0047(10) -0.0071(10) 0.0118(9)
O4W 0.0341(12) 0.0257(11) 0.0242(12) -0.0007(9) 0.0061(9) 0.0044(9)
O14 0.0393(12) 0.0148(9) 0.0199(11) 0.0003(8) -0.0019(9) 0.0068(8)
O11 0.0615(16) 0.0122(9) 0.0171(11) -0.0003(8) -0.0020(10) -0.0015(10)
C6 0.0180(10) 0.0107(10) 0.0147(12) 0.0027(8) 0.0014(9) 0.0058(8)
C4 0.0197(11) 0.0104(10) 0.0122(11) 0.0023(8) 0.0001(8) 0.0066(8)
C3 0.0185(10) 0.0085(9) 0.0113(11) -0.0001(8) -0.0007(8) 0.0054(8)
C1 0.0163(10) 0.0126(10) 0.0142(11) 0.0062(9) 0.0014(8) 0.0064(8)
C7 0.0174(10) 0.0126(10) 0.0169(12) 0.0072(9) 0.0022(9) 0.0064(8)
C14 0.0223(11) 0.0133(10) 0.0120(11) 0.0043(9) 0.0002(9) 0.0020(9)
C8 0.0161(10) 0.0105(9) 0.0120(11) 0.0026(8) 0.0009(8) 0.0050(8)
C11 0.0185(10) 0.0158(10) 0.0095(11) 0.0054(9) 0.0006(8) 0.0052(9)
C2 0.0186(11) 0.0109(10) 0.0127(11) 0.0028(8) 0.0002(9) 0.0055(8)
C9 0.0166(10) 0.0114(10) 0.0122(11) 0.0025(8) 0.0003(8) 0.0030(8)
C12 0.0224(12) 0.0145(11) 0.0128(12) 0.0030(9) 0.0003(9) 0.0034(9)
C5 0.0172(10) 0.0122(10) 0.0110(11) 0.0023(8) 0.0015(8) 0.0055(8)
C15 0.0149(10) 0.0115(10) 0.0145(12) 0.0020(9) -0.0011(8) 0.0017(8)
C10 0.0176(11) 0.0131(10) 0.0140(12) 0.0053(9) 0.0023(9) 0.0040(8)
C16 0.0198(11) 0.0143(10) 0.0115(11) 0.0049(9) 0.0010(9) 0.0039(9)
C13 0.0213(11) 0.0117(10) 0.0114(11) 0.0041(9) 0.0017(9) 0.0027(9)
O5W 0.107(4) 0.067(3) 0.159(6) 0.021(3) -0.011(4) 0.005(3)

loop_
_atom_type_symbol
_atom_type_description
_atom_type_scat_dispersion_real
_atom_type_scat_dispersion_imag
_atom_type_scat_source
C C 0.0040 0.0020 'International Tables Vol C Tables 4.2.6.8 and 6.1.1.4'
H H 0.0000 0.0000 'International Tables Vol C Tables 4.2.6.8 and 6.1.1.4'
O O 0.0133 0.0073 'International Tables Vol C Tables 4.2.6.8 and 6.1.1.4'
Na Na 0.0434 0.0300 'International Tables Vol C Tables 4.2.6.8 and 6.1.1.4'
S S 0.1434 0.1473 'International Tables Vol C Tables 4.2.6.8 and 6.1.1.4'
Co Co 0.3499 1.1396 'International Tables Vol C Tables 4.2.6.8 and 6.1.1.4'

loop_
_geom_angle_atom_site_label_1
_geom_angle_atom_site_label_2
_geom_angle_atom_site_label_3
_geom_angle
_geom_angle_site_symmetry_1
_geom_angle_site_symmetry_3
O3W Co2 O7 90.81(11) . .
O3W Co2 O4 89.36(9) . .
O7 Co2 O4 92.01(9) . .
O3W Co2 O16 170.38(9) . .
O7 Co2 O16 92.91(8) . .
O4 Co2 O16 99.37(8) . .
O3W Co2 O5 88.89(8) . .
O7 Co2 O5 92.58(8) . .
O4 Co2 O5 175.11(8) . .
O16 Co2 O5 82.08(7) . .
O3W Co2 O1W 93.13(10) . .
O7 Co2 O1W 175.69(8) . .
O4 Co2 O1W 89.77(8) . .
O16 Co2 O1W 82.93(7) . .
O5 Co2 O1W 85.77(8) . .
O1 Co1 O16 95.61(8) . .
O1 Co1 O9 90.91(9) . .
O16 Co1 O9 172.42(8) . .
O1 Co1 O3 101.13(8) . 2_767
O16 Co1 O3 99.01(7) . 2_767
O9 Co1 O3 83.45(8) . 2_767
O1 Co1 O1W 91.02(8) . .
O16 Co1 O1W 84.32(7) . .
O9 Co1 O1W 91.73(8) . .
O3 Co1 O1W 166.96(7) 2_767 .
O1 Co1 O3 174.06(8) . .
O16 Co1 O3 89.77(7) . .
O9 Co1 O3 83.56(8) . .
O3 Co1 O3 80.44(8) 2_767 .
O1W Co1 O3 87.00(7) . .
O2 Co3 O16 98.73(8) . .
O2 Co3 O4W 94.37(10) . .
O16 Co3 O4W 164.61(9) . .
O2 Co3 O8 174.66(8) . .
O16 Co3 O8 86.55(8) . .
O4W Co3 O8 80.52(10) . .
O2 Co3 O12 96.94(8) . .
O16 Co3 O12 99.84(8) . .
O4W Co3 O12 86.48(9) . .
O8 Co3 O12 81.26(8) . .
O2 Co3 O5 91.18(8) . .
O16 Co3 O5 81.21(7) . .
O4W Co3 O5 90.52(9) . .
O8 Co3 O5 90.43(8) . .
O12 Co3 O5 171.53(7) . .
O14 S2 O13 113.48(13) 2_756 .
O14 S2 O12 113.20(13) 2_756 .
O13 S2 O12 109.10(13) . .
O14 S2 C5 108.31(12) 2_756 .
O13 S2 C5 106.86(12) . .
O12 S2 C5 105.39(12) . .
O11 S1 O10 113.31(15) . .
O11 S1 O9 111.42(15) . .
O10 S1 O9 111.91(13) . .
O11 S1 C13 107.83(13) . .
O10 S1 C13 106.71(13) . .
O9 S1 C13 105.12(13) . .
O2WC Na1 O11 92.4(4) 2_756 2_767
O2WC Na1 O14 81.9(5) 2_756 .
O11 Na1 O14 167.75(11) 2_767 .
O2WC Na1 O2WA 16.1(4) 2_756 2_756
O11 Na1 O2WA 82.4(3) 2_767 2_756
O14 Na1 O2WA 94.1(3) . 2_756
O2WC Na1 O12 131.3(5) 2_756 .
O11 Na1 O12 82.54(9) 2_767 .
O14 Na1 O12 109.38(9) . .
O2WA Na1 O12 117.1(3) 2_756 .
O2WC Na1 O8 161.2(5) 2_756 .
O11 Na1 O8 92.83(10) 2_767 .
O14 Na1 O8 89.41(9) . .
O2WA Na1 O8 172.8(2) 2_756 .
O12 Na1 O8 67.27(8) . .
O2WC Na1 O5W 55.8(5) 2_756 .
O11 Na1 O5W 100.22(13) 2_767 .
O14 Na1 O5W 67.60(13) . .
O2WA Na1 O5W 70.3(3) 2_756 .
O12 Na1 O5W 172.49(14) . .
O8 Na1 O5W 105.49(14) . .
O2WC Na1 O2WB 26.1(6) 2_756 2_756
O11 Na1 O2WB 75.9(3) 2_767 2_756
O14 Na1 O2WB 102.1(3) . 2_756
O2WA Na1 O2WB 10.1(4) 2_756 2_756
O12 Na1 O2WB 108.2(3) . 2_756
O8 Na1 O2WB 168.5(3) . 2_756
O5W Na1 O2WB 79.3(3) . 2_756
Co1 O16 Co3 125.51(9) . .
Co1 O16 Co2 95.91(8) . .
Co3 O16 Co2 97.28(7) . .
Co1 O16 H16 111.7 . .
Co3 O16 H16 111.7 . .
Co2 O16 H16 111.7 . .
C15 O5 Co2 127.42(17) . .
C15 O5 Co3 117.34(17) . .
Co2 O5 Co3 92.66(7) . .
C8 O3 Co1 126.12(15) . 2_767
C8 O3 Co1 130.20(15) . .
Co1 O3 Co1 99.56(7) 2_767 .
C7 O1 Co1 140.00(18) . .
Co2 O1W Co1 90.17(7) . .
Co2 O1W H1A 102(3) . .
Co1 O1W H1A 112(3) . .
Co2 O1W H1B 119(3) . .
Co1 O1W H1B 123(3) . .
H1A O1W H1B 108(2) . .
S2 O12 Co3 134.05(12) . .
S2 O12 Na1 119.66(12) . .
Co3 O12 Na1 105.95(9) . .
C7 O2 Co3 132.82(17) . .
C8 O4 Co2 123.82(17) . .
S1 O9 Co1 134.80(13) . .
C16 O8 Co3 128.62(18) . .
C16 O8 Na1 120.54(17) . .
Co3 O8 Na1 104.22(9) . .
C16 O7 Co2 124.40(18) . .
Co2 O3W H3B 125(3) . .
Co2 O3W H3A 116(3) . .
H3B O3W H3A 113(2) . .
Co3 O4W H4A 124(3) . .
Co3 O4W H4B 115(3) . .
H4A O4W H4B 109(2) . .
S2 O14 Na1 131.44(14) 2_756 .
S1 O11 Na1 172.13(15) . 2_767
C5 C6 C1 119.4(2) 2_757 .
C5 C6 H6 120.3 2_757 .
C1 C6 H6 120.3 . .
C3 C4 C5 120.0(2) . 2_767
C3 C4 H4 120.0 . .
C5 C4 H4 120.0 2_767 .
C4 C3 C2 119.8(2) . .
C4 C3 C8 117.3(2) . .
C2 C3 C8 123.0(2) . .
C2 C1 C6 120.0(2) 1_545 .
C2 C1 C7 121.0(2) 1_545 .
C6 C1 C7 118.7(2) . .
O2 C7 O1 126.6(2) . .
O2 C7 C1 117.8(2) . .
O1 C7 C1 115.5(2) . .
C13 C14 C9 118.7(2) 2_657 .
C13 C14 H14 120.6 2_657 .
C9 C14 H14 120.6 . .
O4 C8 O3 124.3(2) . .
O4 C8 C3 119.0(2) . .
O3 C8 C3 116.7(2) . .
C12 C11 C10 120.1(2) . .
C12 C11 C16 121.3(2) . .
C10 C11 C16 118.5(2) . .
C3 C2 C1 120.1(2) . 1_565
C3 C2 H2 119.9 . .
C1 C2 H2 119.9 1_565 .
C10 C9 C14 119.9(2) 2_656 .
C10 C9 C15 119.5(2) 2_656 .
C14 C9 C15 120.4(2) . .
C13 C12 C11 118.7(2) 1_554 .
C13 C12 H12 120.7 1_554 .
C11 C12 H12 120.7 . .
C6 C5 C4 120.6(2) 2_757 2_767
C6 C5 S2 121.96(19) 2_757 .
C4 C5 S2 117.42(19) 2_767 .
O6 C15 O5 125.1(2) . .
O6 C15 C9 119.3(2) . .
O5 C15 C9 115.6(2) . .
C9 C10 C11 120.4(2) 2_656 .
C9 C10 H10 119.8 2_656 .
C11 C10 H10 119.8 . .
O7 C16 O8 125.5(3) . .
O7 C16 C11 118.8(2) . .
O8 C16 C11 115.7(2) . .
C12 C13 C14 121.9(2) 1_556 2_657
C12 C13 S1 118.81(19) 1_556 .
C14 C13 S1 119.2(2) 2_657 .
O2WB O2WA O2WC 157(3) . .
O2WB O2WA Na1 129.8(17) . 2_756
O2WC O2WA Na1 73.1(16) . 2_756
O2WA O2WB O2WC 11.6(13) . .
O2WA O2WB Na1 40.1(14) . 2_756
O2WC O2WB Na1 51.6(9) . 2_756
O2WA O2WC O2WB 11.4(12) . .
O2WA O2WC Na1 90.9(17) . 2_756
O2WB O2WC Na1 102.2(11) . 2_756

loop_
_geom_bond_atom_site_label_1
_geom_bond_atom_site_label_2
_geom_bond_distance
_geom_bond_site_symmetry_2
Co2 O3W 2.057(2) .
Co2 O7 2.066(2) .
Co2 O4 2.096(2) .
Co2 O16 2.097(2) .
Co2 O5 2.135(2) .
Co2 O1W 2.155(2) .
Co1 O1 2.020(2) .
Co1 O16 2.024(2) .
Co1 O9 2.110(2) .
Co1 O3 2.154(2) 2_767
Co1 O1W 2.168(2) .
Co1 O3 2.169(2) .
Co3 O2 2.048(2) .
Co3 O16 2.0744(19) .
Co3 O4W 2.098(2) .
Co3 O8 2.107(2) .
Co3 O12 2.156(2) .
Co3 O5 2.193(2) .
S2 O14 1.458(2) 2_756
S2 O13 1.470(2) .
S2 O12 1.475(2) .
S2 C5 1.773(3) .
S1 O11 1.454(2) .
S1 O10 1.471(2) .
S1 O9 1.472(2) .
S1 C13 1.774(3) .
Na1 O2WC 2.332(13) 2_756
Na1 O11 2.333(3) 2_767
Na1 O14 2.404(3) .
Na1 O2WA 2.438(10) 2_756
Na1 O12 2.458(3) .
Na1 O8 2.553(3) .
Na1 O5W 2.777(6) .
Na1 O2WB 2.907(17) 2_756
O16 H16 0.9800 .
O5 C15 1.301(3) .
O3 C8 1.288(3) .
O3 Co1 2.154(2) 2_767
O1 C7 1.274(3) .
O1W H1A 0.899(10) .
O1W H1B 0.898(10) .
O2 C7 1.260(3) .
O4 C8 1.256(3) .
O8 C16 1.265(3) .
O7 C16 1.264(3) .
O6 C15 1.234(3) .
O3W H3B 0.890(10) .
O3W H3A 0.890(10) .
O4W H4A 0.897(10) .
O4W H4B 0.901(10) .
O14 S2 1.458(2) 2_756
O11 Na1 2.333(3) 2_767
C6 C5 1.394(4) 2_757
C6 C1 1.408(4) .
C6 H6 0.9300 .
C4 C3 1.398(4) .
C4 C5 1.402(3) 2_767
C4 H4 0.9300 .
C3 C2 1.400(4) .
C3 C8 1.510(3) .
C1 C2 1.403(3) 1_545
C1 C7 1.519(3) .
C14 C13 1.400(3) 2_657
C14 C9 1.402(3) .
C14 H14 0.9300 .
C11 C12 1.398(3) .
C11 C10 1.403(3) .
C11 C16 1.493(4) .
C2 C1 1.403(3) 1_565
C2 H2 0.9300 .
C9 C10 1.391(4) 2_656
C9 C15 1.510(3) .
C12 C13 1.389(4) 1_554
C12 H12 0.9300 .
C5 C6 1.394(4) 2_757
C5 C4 1.402(3) 2_767
C10 C9 1.391(4) 2_656
C10 H10 0.9300 .
C13 C12 1.389(4) 1_556
C13 C14 1.400(3) 2_657
O2WA O2WB 0.663(15) .
O2WA O2WC 0.674(16) .
O2WA Na1 2.438(10) 2_756
O2WB O2WC 1.31(2) .
O2WB Na1 2.907(17) 2_756
O2WC Na1 2.332(13) 2_756
